data_4077174
loop_
_publ_author_name
'Braunstein, Pierre'
'Veith, Michael'
'Blin, Jo\"el'
'Huch, Volker'

_publ_section_title
;
 New Mono- and Polynuclear Iron Silylene and Stannylene Complexes
;
_journal_issue 4
_journal_name_full Organometallics
_journal_page_first 627
_journal_paper_doi 10.1021/om000515z
_journal_volume 20
_journal_year 2001
_chemical_formula_sum 'C39 H48 Fe O8 P2 Si Sn'
_chemical_formula_weight 909.34
_chemical_name_systematic
;
 ?
;
_space_group_IT_number 14
_symmetry_cell_setting monoclinic
_symmetry_space_group_name_Hall '-P 2ybc'
_symmetry_space_group_name_H-M 'P 1 21/c 1'
_atom_sites_solution_hydrogens geom
_atom_sites_solution_primary direct
_atom_sites_solution_secondary difmap
_audit_creation_method SHELXL-97
_cell_angle_alpha 90.00
_cell_angle_beta 100.62(3)
_cell_angle_gamma 90.00
_cell_formula_units_Z 4
_cell_length_a 11.885(2)
_cell_length_b 21.256(4)
_cell_length_c 17.577(4)
_cell_measurement_temperature 293(2)
_cell_volume 4364.4(15)
_computing_structure_refinement 'SHELXL-97 (Sheldrick, 1997)'
_computing_structure_solution 'SHELXS-97 (Sheldrick, 1990)'
_diffrn_ambient_temperature 293(2)
_diffrn_measured_fraction_theta_full 0.977
_diffrn_measured_fraction_theta_max 0.977
_diffrn_measurement_device_type 'Stoe IPDS'
_diffrn_measurement_method 'Image Plate'
_diffrn_radiation_monochromator graphite
_diffrn_radiation_source 'fine-focus sealed tube'
_diffrn_radiation_type MoK\a
_diffrn_radiation_wavelength 0.71073
_diffrn_reflns_av_R_equivalents 0.1534
_diffrn_reflns_av_sigmaI/netI 0.2126
_diffrn_reflns_limit_h_max 13
_diffrn_reflns_limit_h_min -13
_diffrn_reflns_limit_k_max 21
_diffrn_reflns_limit_k_min -24
_diffrn_reflns_limit_l_max 18
_diffrn_reflns_limit_l_min -20
_diffrn_reflns_number 20660
_diffrn_reflns_theta_full 24.28
_diffrn_reflns_theta_max 24.28
_diffrn_reflns_theta_min 1.74
_exptl_absorpt_coefficient_mu 1.051
_exptl_absorpt_correction_type N/A
_exptl_crystal_density_diffrn 1.384
_exptl_crystal_density_method 'not measured'
_exptl_crystal_F_000 1864
_exptl_crystal_size_max 0.3
_exptl_crystal_size_mid 0.15
_exptl_crystal_size_min 0.1
_refine_diff_density_max 1.023
_refine_diff_density_min -1.442
_refine_diff_density_rms 0.125
_refine_ls_extinction_method none
_refine_ls_goodness_of_fit_ref 0.881
_refine_ls_hydrogen_treatment mixed
_refine_ls_matrix_type full
_refine_ls_number_parameters 444
_refine_ls_number_reflns 6913
_refine_ls_number_restraints 0
_refine_ls_restrained_S_all 0.881
_refine_ls_R_factor_all 0.1702
_refine_ls_R_factor_gt 0.0710
_refine_ls_shift/su_max 0.035
_refine_ls_shift/su_mean 0.001
_refine_ls_structure_factor_coef Fsqd
_refine_ls_weighting_details 'calc w=1/[\s^2^(Fo^2^)+(0.0909P)^2^+0.0000P] where P=(Fo^2^+2Fc^2^)/3'
_refine_ls_weighting_scheme calc
_refine_ls_wR_factor_gt 0.1766
_refine_ls_wR_factor_ref 0.2069
_reflns_number_gt 2904
_reflns_number_total 6913
_reflns_threshold_expression >2sigma(I)
_cod_data_source_file om000515z.cif
_cod_data_source_block comp_8
_cod_depositor_comments
;
The following automatic conversions were performed:

'_symmetry_cell_setting' value 'Monoclinic' changed to 'monoclinic'
according to /home/saulius/struct/CIF-dictionaries/cif_core.dic
dictionary named 'cif_core.dic' version 2.4.2 from 2011-04-26.

Automatic conversion script
Id: cif_fix_values 1715 2011-07-08 13:25:40Z adriana 
;
_cod_original_sg_symbol_H-M P2(1)/c
_cod_database_code 4077174

loop_
_symmetry_equiv_pos_as_xyz
'x, y, z'
'-x, y+1/2, -z+1/2'
'-x, -y, -z'
'x, -y-1/2, z-1/2'

loop_
_atom_site_label
_atom_site_type_symbol
_atom_site_fract_x
_atom_site_fract_y
_atom_site_fract_z
_atom_site_U_iso_or_equiv
_atom_site_adp_type
_atom_site_occupancy
_atom_site_symmetry_multiplicity
_atom_site_calc_flag
_atom_site_refinement_flags
Sn1 Sn 0.76138(7) 0.19945(4) 0.18206(5) 0.0503(3) Uani 1 1 d .
Fe1 Fe 0.78571(12) 0.07377(8) 0.23990(9) 0.0382(4) Uani 1 1 d .
P1 P 0.7039(2) 0.09052(15) 0.34124(17) 0.0379(8) Uani 1 1 d .
P2 P 0.5993(2) 0.21693(16) 0.27944(18) 0.0439(8) Uani 1 1 d .
Si1 Si 0.8891(3) 0.06033(17) 0.14483(19) 0.0435(9) Uani 1 1 d .
O1 O 0.8254(7) 0.0319(4) 0.0607(5) 0.059(2) Uani 1 1 d .
O2 O 0.9336(7) 0.1287(4) 0.1195(5) 0.058(2) Uani 1 1 d .
O3 O 1.0007(7) 0.0162(5) 0.1747(5) 0.069(3) Uani 1 1 d .
O4 O 0.8579(7) 0.2420(4) 0.2763(5) 0.060(2) Uani 1 1 d .
O5 O 1.0037(7) 0.1237(5) 0.3228(5) 0.063(3) Uani 1 1 d .
O6 O 0.8189(8) -0.0602(5) 0.2737(6) 0.071(3) Uani 1 1 d .
O7 O 0.5899(7) 0.0727(5) 0.1113(5) 0.070(3) Uani 1 1 d .
C1 C 0.6747(9) 0.1725(5) 0.3631(6) 0.041(3) Uani 1 1 d .
H1A H 0.7466 0.1933 0.3831 0.049 Uiso 1 1 calc R
H1B H 0.6290 0.1732 0.4035 0.049 Uiso 1 1 calc R
C2 C 0.7922(9) 0.0668(6) 0.4353(6) 0.039(3) Uani 1 1 d .
C3 C 0.7890(9) 0.0054(7) 0.4561(7) 0.056(4) Uani 1 1 d .
H3 H 0.7446 -0.0227 0.4228 0.068 Uiso 1 1 calc R
C4 C 0.8529(10) -0.0170(8) 0.5283(8) 0.066(4) Uani 1 1 d .
H4 H 0.8477 -0.0585 0.5441 0.080 Uiso 1 1 calc R
C5 C 0.9234(11) 0.0268(10) 0.5739(8) 0.073(5) Uani 1 1 d .
H5 H 0.9669 0.0146 0.6211 0.088 Uiso 1 1 calc R
C6 C 0.9280(11) 0.0855(9) 0.5495(8) 0.070(4) Uani 1 1 d .
H6 H 0.9769 0.1134 0.5802 0.084 Uiso 1 1 calc R
C7 C 0.8644(10) 0.1078(7) 0.4808(7) 0.061(4) Uani 1 1 d .
H7 H 0.8704 0.1495 0.4660 0.073 Uiso 1 1 calc R
C8 C 0.5689(9) 0.0516(6) 0.3464(7) 0.043(3) Uani 1 1 d .
C9 C 0.5201(9) 0.0571(7) 0.4109(7) 0.053(3) Uani 1 1 d .
H9 H 0.5571 0.0802 0.4531 0.064 Uiso 1 1 calc R
C10 C 0.4167(10) 0.0286(7) 0.4139(8) 0.059(4) Uani 1 1 d .
H10 H 0.3838 0.0328 0.4577 0.071 Uiso 1 1 calc R
C11 C 0.3624(12) -0.0060(8) 0.3520(10) 0.076(5) Uani 1 1 d .
H11 H 0.2928 -0.0250 0.3547 0.091 Uiso 1 1 calc R
C12 C 0.4067(11) -0.0130(7) 0.2879(9) 0.071(4) Uani 1 1 d .
H12 H 0.3684 -0.0367 0.2467 0.086 Uiso 1 1 calc R
C13 C 0.5118(10) 0.0156(6) 0.2835(7) 0.052(3) Uani 1 1 d .
H13 H 0.5436 0.0109 0.2393 0.062 Uiso 1 1 calc R
C14 C 0.4550(8) 0.1856(6) 0.2543(7) 0.048(3) Uani 1 1 d .
C15 C 0.3894(9) 0.1775(7) 0.3100(8) 0.063(4) Uani 1 1 d .
H15 H 0.4194 0.1874 0.3613 0.075 Uiso 1 1 calc R
C16 C 0.2771(10) 0.1543(8) 0.2901(10) 0.076(5) Uani 1 1 d .
H16 H 0.2321 0.1482 0.3275 0.091 Uiso 1 1 calc R
C17 C 0.2354(12) 0.1407(8) 0.2120(11) 0.078(5) Uani 1 1 d .
H17 H 0.1601 0.1273 0.1970 0.093 Uiso 1 1 calc R
C18 C 0.3003(11) 0.1465(8) 0.1599(9) 0.076(5) Uani 1 1 d .
H18 H 0.2716 0.1343 0.1093 0.091 Uiso 1 1 calc R
C19 C 0.4109(11) 0.1704(7) 0.1780(8) 0.064(4) Uani 1 1 d .
H19 H 0.4545 0.1761 0.1397 0.076 Uiso 1 1 calc R
C20 C 0.5783(9) 0.2914(6) 0.3217(6) 0.045(3) Uani 1 1 d .
C21 C 0.4776(11) 0.3255(7) 0.3011(9) 0.066(4) Uani 1 1 d .
H21 H 0.4197 0.3101 0.2627 0.079 Uiso 1 1 calc R
C22 C 0.4622(13) 0.3816(9) 0.3367(11) 0.091(5) Uani 1 1 d .
H22 H 0.3929 0.4027 0.3223 0.109 Uiso 1 1 calc R
C23 C 0.5444(15) 0.4078(7) 0.3925(10) 0.083(5) Uani 1 1 d .
H23 H 0.5319 0.4458 0.4158 0.100 Uiso 1 1 calc R
C24 C 0.6458(13) 0.3760(8) 0.4127(9) 0.077(5) Uani 1 1 d .
H24 H 0.7034 0.3927 0.4504 0.093 Uiso 1 1 calc R
C25 C 0.6635(11) 0.3204(6) 0.3784(8) 0.060(4) Uani 1 1 d .
H25 H 0.7339 0.3005 0.3926 0.072 Uiso 1 1 calc R
C26 C 0.7765(13) -0.0276(8) 0.0489(9) 0.084(5) Uani 1 1 d .
H26A H 0.7446 -0.0330 -0.0050 0.126 Uiso 1 1 calc R
H26B H 0.7169 -0.0318 0.0788 0.126 Uiso 1 1 calc R
H26C H 0.8340 -0.0590 0.0647 0.126 Uiso 1 1 calc R
C27 C 0.9596(12) 0.1472(8) 0.0496(8) 0.075(4) Uani 1 1 d .
H27A H 0.9837 0.1904 0.0529 0.113 Uiso 1 1 calc R
H27B H 0.8931 0.1428 0.0097 0.113 Uiso 1 1 calc R
H27C H 1.0203 0.1214 0.0376 0.113 Uiso 1 1 calc R
C28 C 1.0797(12) -0.0045(8) 0.1295(9) 0.081(5) Uani 1 1 d .
H28A H 1.1374 -0.0298 0.1606 0.122 Uiso 1 1 calc R
H28B H 1.1150 0.0312 0.1101 0.122 Uiso 1 1 calc R
H28C H 1.0406 -0.0290 0.0868 0.122 Uiso 1 1 calc R
C29 C 0.9313(10) 0.2942(7) 0.2681(8) 0.061(4) Uani 1 1 d .
C30 C 0.9950(15) 0.3089(10) 0.3502(10) 0.115(7) Uani 1 1 d .
H30A H 0.9408 0.3196 0.3823 0.172 Uiso 1 1 calc R
H30B H 1.0462 0.3435 0.3485 0.172 Uiso 1 1 calc R
H30C H 1.0380 0.2726 0.3711 0.172 Uiso 1 1 calc R
C31 C 1.0143(13) 0.2778(8) 0.2176(11) 0.096(6) Uani 1 1 d .
H31A H 0.9737 0.2689 0.1663 0.144 Uiso 1 1 calc R
H31B H 1.0573 0.2413 0.2380 0.144 Uiso 1 1 calc R
H31C H 1.0656 0.3124 0.2159 0.144 Uiso 1 1 calc R
C32 C 0.8614(14) 0.3518(8) 0.2362(11) 0.103(6) Uani 1 1 d .
H32A H 0.8084 0.3622 0.2693 0.154 Uiso 1 1 calc R
H32B H 0.8200 0.3428 0.1851 0.154 Uiso 1 1 calc R
H32C H 0.9119 0.3868 0.2339 0.154 Uiso 1 1 calc R
C33 C 0.9163(9) 0.1063(6) 0.2890(7) 0.046(3) Uani 1 1 d .
C34 C 0.8061(9) -0.0068(7) 0.2613(7) 0.045(3) Uani 1 1 d .
C35 C 0.6656(9) 0.0743(6) 0.1634(6) 0.044(3) Uani 1 1 d .
THF1 C 0.5176(18) 0.1790(11) 0.5714(13) 0.131(7) Uiso 1 1 d .
THF2 C 0.3490(19) 0.2449(12) 0.5012(13) 0.134(8) Uiso 1 1 d .
THF3 C 0.292(2) 0.1950(14) 0.5456(15) 0.161(9) Uiso 1 1 d .
THF4 C 0.402(2) 0.1539(13) 0.5879(15) 0.153(9) Uiso 1 1 d .
THF5 C 0.483(2) 0.2382(12) 0.5156(15) 0.151(9) Uiso 1 1 d .

loop_
_atom_site_aniso_label
_atom_site_aniso_U_11
_atom_site_aniso_U_22
_atom_site_aniso_U_33
_atom_site_aniso_U_23
_atom_site_aniso_U_13
_atom_site_aniso_U_12
Sn1 0.0496(5) 0.0547(6) 0.0458(5) 0.0080(5) 0.0069(4) -0.0021(5)
Fe1 0.0293(8) 0.0484(11) 0.0369(9) -0.0005(8) 0.0061(7) -0.0027(7)
P1 0.0322(15) 0.048(2) 0.0338(17) -0.0016(15) 0.0059(12) 0.0002(14)
P2 0.0342(15) 0.054(2) 0.0432(18) 0.0006(16) 0.0053(13) 0.0014(14)
Si1 0.0389(17) 0.051(2) 0.0422(19) -0.0007(17) 0.0129(15) -0.0015(16)
O1 0.066(5) 0.070(7) 0.044(5) -0.016(5) 0.016(4) -0.021(5)
O2 0.066(5) 0.064(6) 0.047(5) 0.003(5) 0.022(4) -0.015(5)
O3 0.050(5) 0.088(8) 0.073(6) 0.002(6) 0.021(5) 0.022(5)
O4 0.061(5) 0.056(6) 0.063(6) -0.006(5) 0.009(4) -0.008(5)
O5 0.042(5) 0.081(7) 0.062(6) 0.007(5) -0.003(4) -0.011(5)
O6 0.071(6) 0.051(7) 0.093(8) 0.002(6) 0.016(5) 0.005(5)
O7 0.049(5) 0.110(8) 0.044(5) -0.001(6) -0.010(4) 0.002(5)
C1 0.038(6) 0.051(8) 0.036(7) -0.013(6) 0.009(5) -0.010(5)
C2 0.039(6) 0.041(8) 0.041(7) 0.010(6) 0.017(5) 0.002(6)
C3 0.036(6) 0.082(12) 0.051(8) 0.008(8) 0.010(6) -0.003(7)
C4 0.042(7) 0.091(12) 0.070(10) 0.031(9) 0.019(7) 0.026(8)
C5 0.046(8) 0.128(17) 0.042(9) 0.010(10) -0.003(7) 0.019(9)
C6 0.060(9) 0.091(14) 0.056(10) 0.000(9) -0.001(7) 0.010(9)
C7 0.048(7) 0.085(11) 0.042(8) -0.013(8) -0.006(6) 0.005(7)
C8 0.035(6) 0.047(8) 0.049(7) 0.006(6) 0.009(6) -0.008(5)
C9 0.037(6) 0.086(11) 0.037(7) 0.005(7) 0.012(5) -0.009(6)
C10 0.052(8) 0.084(11) 0.050(8) 0.006(8) 0.032(7) -0.010(7)
C11 0.051(8) 0.092(13) 0.088(12) 0.003(11) 0.023(9) -0.013(8)
C12 0.054(8) 0.090(12) 0.070(10) -0.013(9) 0.011(8) -0.032(8)
C13 0.053(8) 0.057(9) 0.050(8) -0.007(7) 0.021(6) -0.010(7)
C14 0.025(5) 0.063(10) 0.054(8) 0.013(7) 0.004(5) 0.003(5)
C15 0.037(7) 0.085(11) 0.065(9) -0.004(8) 0.005(6) 0.001(7)
C16 0.034(7) 0.100(13) 0.098(13) 0.000(10) 0.021(8) 0.005(7)
C17 0.052(9) 0.078(12) 0.093(13) -0.016(10) -0.013(10) -0.009(8)
C18 0.045(8) 0.108(14) 0.068(10) -0.022(10) -0.004(8) -0.012(8)
C19 0.056(8) 0.080(11) 0.053(9) -0.010(8) 0.006(7) 0.008(7)
C20 0.043(6) 0.049(8) 0.046(7) 0.016(7) 0.018(6) 0.003(6)
C21 0.062(9) 0.062(11) 0.070(10) 0.007(8) 0.000(7) 0.012(7)
C22 0.074(11) 0.085(14) 0.107(14) 0.005(12) 0.002(10) 0.038(10)
C23 0.101(12) 0.050(10) 0.093(12) -0.022(9) 0.003(10) 0.021(9)
C24 0.089(11) 0.064(11) 0.072(10) -0.011(9) -0.004(9) 0.006(9)
C25 0.054(8) 0.045(9) 0.076(10) -0.008(8) -0.004(7) 0.005(6)
C26 0.101(11) 0.079(13) 0.079(11) -0.023(10) 0.033(9) -0.023(10)
C27 0.083(10) 0.085(12) 0.061(10) 0.009(9) 0.023(8) -0.009(9)
C28 0.076(10) 0.087(12) 0.094(12) 0.011(10) 0.050(9) 0.024(9)
C29 0.048(7) 0.061(10) 0.075(10) -0.003(8) 0.014(7) -0.010(7)
C30 0.117(14) 0.115(17) 0.101(14) 0.003(13) -0.008(11) -0.046(12)
C31 0.084(11) 0.079(13) 0.134(16) -0.027(11) 0.046(11) -0.021(9)
C32 0.101(13) 0.069(12) 0.144(18) -0.003(12) 0.036(12) 0.010(10)
C33 0.036(7) 0.040(8) 0.061(8) -0.002(6) 0.007(6) -0.005(6)
C34 0.038(6) 0.058(10) 0.037(7) -0.004(7) -0.002(5) 0.000(6)
C35 0.034(6) 0.063(9) 0.034(7) 0.005(6) 0.004(5) 0.000(6)

loop_
_atom_type_symbol
_atom_type_description
_atom_type_scat_dispersion_real
_atom_type_scat_dispersion_imag
_atom_type_scat_source
C C 0.0033 0.0016 'International Tables Vol C Tables 4.2.6.8 and 6.1.1.4'
H H 0.0000 0.0000 'International Tables Vol C Tables 4.2.6.8 and 6.1.1.4'
O O 0.0106 0.0060 'International Tables Vol C Tables 4.2.6.8 and 6.1.1.4'
P P 0.1023 0.0942 'International Tables Vol C Tables 4.2.6.8 and 6.1.1.4'
Si Si 0.0817 0.0704 'International Tables Vol C Tables 4.2.6.8 and 6.1.1.4'
Fe Fe 0.3463 0.8444 'International Tables Vol C Tables 4.2.6.8 and 6.1.1.4'
Sn Sn -0.6537 1.4246 'International Tables Vol C Tables 4.2.6.8 and 6.1.1.4'

loop_
_geom_angle_atom_site_label_1
_geom_angle_atom_site_label_2
_geom_angle_atom_site_label_3
_geom_angle
O4 Sn1 P2 78.1(3)
O4 Sn1 Fe1 96.9(3)
P2 Sn1 Fe1 86.72(8)
C34 Fe1 C33 101.6(5)
C34 Fe1 C35 103.2(5)
C33 Fe1 C35 151.5(6)
C34 Fe1 P1 92.7(4)
C33 Fe1 P1 91.2(4)
C35 Fe1 P1 101.4(4)
C34 Fe1 Si1 87.9(4)
C33 Fe1 Si1 82.1(4)
C35 Fe1 Si1 84.9(4)
P1 Fe1 Si1 173.26(13)
C34 Fe1 Sn1 171.0(4)
C33 Fe1 Sn1 80.2(4)
C35 Fe1 Sn1 73.1(4)
P1 Fe1 Sn1 96.06(10)
Si1 Fe1 Sn1 83.60(11)
C8 P1 C1 102.6(5)
C8 P1 C2 101.0(5)
C1 P1 C2 99.7(5)
C8 P1 Fe1 119.3(4)
C1 P1 Fe1 116.8(4)
C2 P1 Fe1 114.4(4)
C20 P2 C14 103.2(5)
C20 P2 C1 102.0(5)
C14 P2 C1 107.8(5)
C20 P2 Sn1 122.1(4)
C14 P2 Sn1 121.5(4)
C1 P2 Sn1 97.5(4)
O3 Si1 O2 108.3(5)
O3 Si1 O1 106.8(5)
O2 Si1 O1 101.5(5)
O3 Si1 Fe1 110.8(4)
O2 Si1 Fe1 109.6(3)
O1 Si1 Fe1 119.0(3)
C26 O1 Si1 125.4(9)
C27 O2 Si1 129.4(9)
C28 O3 Si1 125.9(9)
C29 O4 Sn1 121.5(8)
P1 C1 P2 113.9(6)
C3 C2 C7 119.9(11)
C3 C2 P1 117.5(9)
C7 C2 P1 122.5(10)
C2 C3 C4 121.4(13)
C5 C4 C3 116.6(14)
C6 C5 C4 119.8(13)
C5 C6 C7 123.8(15)
C2 C7 C6 118.3(15)
C9 C8 C13 118.5(10)
C9 C8 P1 120.9(9)
C13 C8 P1 120.6(9)
C8 C9 C10 120.7(12)
C11 C10 C9 119.8(12)
C12 C11 C10 121.8(13)
C11 C12 C13 119.4(13)
C12 C13 C8 119.8(12)
C15 C14 C19 119.9(11)
C15 C14 P2 120.6(9)
C19 C14 P2 119.5(10)
C14 C15 C16 120.4(13)
C17 C16 C15 117.6(14)
C18 C17 C16 121.3(13)
C17 C18 C19 122.0(14)
C14 C19 C18 118.6(13)
C21 C20 C25 115.2(13)
C21 C20 P2 122.2(10)
C25 C20 P2 122.6(9)
C22 C21 C20 120.9(13)
C23 C22 C21 122.8(14)
C22 C23 C24 117.6(15)
C25 C24 C23 120.9(14)
C24 C25 C20 122.6(12)
O4 C29 C31 111.1(12)
O4 C29 C32 111.0(11)
C31 C29 C32 110.2(14)
O4 C29 C30 105.5(12)
C31 C29 C30 110.0(13)
C32 C29 C30 108.9(15)
O5 C33 Fe1 175.7(11)
O6 C34 Fe1 178.5(11)
O7 C35 Fe1 176.6(11)
THF4 THF1 THF5 104.3(19)
THF3 THF2 THF5 112(2)
THF2 THF3 THF4 102(2)
THF1 THF4 THF3 113(2)
THF2 THF5 THF1 108(2)

loop_
_geom_bond_atom_site_label_1
_geom_bond_atom_site_label_2
_geom_bond_distance
Sn1 O4 2.044(8)
Sn1 P2 2.827(3)
Sn1 Fe1 2.854(2)
Fe1 C34 1.760(15)
Fe1 C33 1.771(11)
Fe1 C35 1.772(11)
Fe1 P1 2.210(4)
Fe1 Si1 2.267(4)
P1 C8 1.822(11)
P1 C1 1.831(12)
P1 C2 1.857(11)
P2 C20 1.787(13)
P2 C14 1.816(11)
P2 C1 1.836(11)
Si1 O3 1.631(9)
Si1 O2 1.636(9)
Si1 O1 1.647(8)
O1 C26 1.390(16)
O2 C27 1.377(15)
O3 C28 1.407(15)
O4 C29 1.435(15)
O5 C33 1.159(12)
O6 C34 1.161(14)
O7 C35 1.160(11)
C2 C3 1.357(17)
C2 C7 1.372(16)
C3 C4 1.435(17)
C4 C5 1.40(2)
C5 C6 1.32(2)
C6 C7 1.384(18)
C8 C9 1.371(16)
C8 C13 1.410(16)
C9 C10 1.380(16)
C10 C11 1.371(18)
C11 C12 1.337(19)
C12 C13 1.404(16)
C14 C15 1.370(17)
C14 C19 1.385(17)
C15 C16 1.405(17)
C16 C17 1.40(2)
C17 C18 1.31(2)
C18 C19 1.391(17)
C20 C21 1.388(16)
C20 C25 1.424(16)
C21 C22 1.37(2)
C22 C23 1.37(2)
C23 C24 1.370(19)
C24 C25 1.360(19)
C29 C31 1.486(19)
C29 C32 1.53(2)
C29 C30 1.53(2)
THF1 THF4 1.56(3)
THF1 THF5 1.60(3)
THF2 THF3 1.54(3)
THF2 THF5 1.57(3)
THF3 THF4 1.63(3)
